data_4325887
loop_
_publ_author_name
'B. C. Melot'
'J. N. Chotard'
'G. Rousse'
'M. Ati'
'M. Reynaud'
'J. M. Tarascon'

_publ_section_title
;
 Synthesis, Structure, and Magnetic Properties of the NaCoXO4F.2H2O Phases
 Where X= S and Se
;
_journal_name_full 'Inorganic Chemistry'
_journal_page_first 7662
_journal_page_last 7668
_journal_paper_doi 10.1021/ic200700r
_journal_volume 50
_journal_year 2011
_chemical_formula_iupac 'Na Co Se O4 F 2 H2 O'
_chemical_formula_sum 'Co F H4 Na O6 Se'
_chemical_formula_weight 279.91
_space_group_IT_number 11
_symmetry_cell_setting monoclinic
_symmetry_space_group_name_Hall '-P 2yb'
_symmetry_space_group_name_H-M 'P 1 21/m 1'
_audit_update_record
;
2011-05-20 # Formatted by publCIF
;
_cell_angle_alpha 90.00000
_cell_angle_beta 114.183(2)
_cell_angle_gamma 90.00000
_cell_formula_units_Z 2
_cell_length_a 5.8235(3)
_cell_length_b 7.4099(3)
_cell_length_c 7.3973(4)
_cell_measurement_temperature 298
_cell_volume 291.19(3)
_computing_structure_refinement FULLPROF
_diffrn_measurement_device_type 'Bragg Brentano'
_diffrn_radiation_monochromator none
_diffrn_radiation_type 'Cu K\a'
_diffrn_source x-ray
_diffrn_source_target Cu
_pd_block_diffractogram_id 'D8 Advanced'
_pd_char_colour grey
_pd_meas_2theta_range_inc 0.030308
_pd_meas_2theta_range_max 59.97690
_pd_meas_2theta_range_min 10.00000
_pd_meas_number_of_points 1651
_pd_meas_scan_method step
_pd_proc_2theta_range_inc 0.030308
_pd_proc_2theta_range_max 59.9320
_pd_proc_2theta_range_min 9.9551
_pd_proc_ls_prof_R_factor 0.8856
_pd_proc_ls_prof_wR_expected 0.6801
_pd_proc_ls_prof_wR_factor 1.2203
_pd_proc_wavelength 1.54056
_pd_spec_mount_mode reflection
_refine_ls_number_constraints 0
_refine_ls_number_parameters 47
_refine_ls_number_reflns 207
_refine_ls_number_restraints 0
_refine_ls_R_I_factor 6.4150
_cod_data_source_file ic200700r_si_001.cif
_cod_data_source_block NaCoSeO4F_2H2O
_cod_original_cell_volume 291.19(2)
_cod_database_code 4325887
_pd_proc_ls_prof_cr_factor 18.6904
_pd_proc_ls_prof_cwr_factor 12.0426
_pd_proc_ls_prof_cwr_expected 6.7116
_pd_proc_ls_prof_chi2 3.2195
_pd_proc_ls_prof_echi2 3.2290

loop_
_symmetry_equiv_pos_as_xyz
x,y,z
-x,y+1/2,-z
-x,-y,-z
x,-y+1/2,z

loop_
_atom_site_label
_atom_site_fract_x
_atom_site_fract_y
_atom_site_fract_z
_atom_site_U_iso_or_equiv
_atom_site_occupancy
_atom_site_adp_type
_atom_site_type_symbol
Na 0.122(2) 0.25000 0.687(2) 0.00000 1.00000 Uiso NA
Co 0.50000 0.00000 0.50000 0.00000 1.00000 Uiso CO
F 0.378(3) 0.25000 0.5222(20) 0.00000 1.00000 Uiso F
Se 0.6321(8) 0.25000 0.1824(8) 0.00000 1.00000 Uiso SE
O1 0.735(2) 0.1010(16) 0.3253(17) 0.00000 1.00000 Uiso O
O2 0.846(4) 0.25000 0.069(3) 0.00000 1.00000 Uiso O
O3 0.351(4) 0.25000 0.017(3) 0.00000 1.00000 Uiso O
O4 0.172(3) 0.5379(15) 0.2399(16) 0.00000 1.00000 Uiso O

loop_
_atom_type_symbol
_atom_type_scat_Cromer_Mann_a1
_atom_type_scat_Cromer_Mann_b1
_atom_type_scat_Cromer_Mann_a2
_atom_type_scat_Cromer_Mann_b2
_atom_type_scat_Cromer_Mann_a3
_atom_type_scat_Cromer_Mann_b3
_atom_type_scat_Cromer_Mann_a4
_atom_type_scat_Cromer_Mann_b4
_atom_type_scat_Cromer_Mann_c
_atom_type_scat_dispersion_real
_atom_type_scat_dispersion_imag
_atom_type_scat_source
na 4.76260 3.28500 3.17360 8.84220 1.26740 0.31360 1.11280 129.42400 0.67600 0.12900 0.12400 International_Tables_for_Crystallography_Vol.C(1991)_Tables_6.1.1.4_and_6.1.1.5
co 12.28410 4.27910 7.34090 0.27840 4.00340 13.53590 2.34880 71.16920 1.01180 -2.46400 3.60800 International_Tables_for_Crystallography_Vol.C(1991)_Tables_6.1.1.4_and_6.1.1.5
f 3.53920 10.28250 2.64120 4.29440 1.51700 0.26150 1.02430 26.14760 0.27760 0.06900 0.05300 International_Tables_for_Crystallography_Vol.C(1991)_Tables_6.1.1.4_and_6.1.1.5
se 17.00060 2.40980 5.81960 0.27260 3.97310 15.23720 4.35430 43.81630 2.84090 -0.87900 1.13900 International_Tables_for_Crystallography_Vol.C(1991)_Tables_6.1.1.4_and_6.1.1.5
o 3.04850 13.27710 2.28680 5.70110 1.54630 0.32390 0.86700 32.90890 0.25080 0.04700 0.03200 International_Tables_for_Crystallography_Vol.C(1991)_Tables_6.1.1.4_and_6.1.1.5

loop_
_geom_angle_atom_site_label_1
_geom_angle_atom_site_label_2
_geom_angle_atom_site_label_3
_geom_angle
F Na O1 86.5(9)
F Na O1 73.0(8)
F Na O1 73.0(8)
F Na O1 86.5(9)
F Na O3 110.7(15)
F Na O4 139.4(14)
F Na O4 139.4(14)
O1 Na O1 117.3(7)
O1 Na O1 75.0(5)
O1 Na O1 44.5(5)
O1 Na O3 152.4(11)
O1 Na O4 68.1(7)
O1 Na O4 95.4(8)
O1 Na O1 142.9(8)
O1 Na O1 75.0(5)
O1 Na O3 89.0(9)
O1 Na O4 146.5(9)
O1 Na O4 70.2(8)
O1 Na O1 117.3(7)
O1 Na O3 89.0(9)
O1 Na O4 70.2(8)
O1 Na O4 146.5(9)
O1 Na O3 152.4(11)
O1 Na O4 95.4(8)
O1 Na O4 68.1(7)
O3 Na O4 85.5(10)
O3 Na O4 85.5(10)
O4 Na O4 76.4(8)
F Co F 180.0(7)
F Co O1 93.2(10)
F Co O1 86.8(7)
F Co O4 91.2(8)
F Co O4 88.8(7)
F Co O1 86.8(7)
F Co O1 93.2(10)
F Co O4 88.8(7)
F Co O4 91.2(8)
O1 Co O1 180.0(11)
O1 Co O4 86.9(8)
O1 Co O4 93.1(9)
O1 Co O4 93.1(9)
O1 Co O4 86.9(8)
O4 Co O4 180.0(10)
Na F Co 111.9(9)
Na F Co 111.9(9)
Na F O4 102.6(10)
Na F O4 107.3(10)
Na F O4 107.3(10)
Na F O4 102.6(10)
Co F Co 133.7(3)
Co F O4 132.7(6)
Co F O4 45.6(5)
Co F O4 106.4(6)
Co F O4 46.8(4)
Co F O4 46.8(4)
Co F O4 106.4(6)
Co F O4 45.6(5)
Co F O4 132.7(6)
O4 F O4 146.5(7)
O4 F O4 92.4(6)
O4 F O4 95.6(6)
O4 F O4 64.6(6)
O4 F O4 92.4(6)
O4 F O4 146.5(7)
O1 Se O1 96.9(12)
O1 Se O2 100.5(18)
O1 Se O3 122.6(15)
O1 Se O2 100.5(18)
O1 Se O3 122.6(15)
O2 Se O3 110(2)
Na O1 Na 105.0(5)
Na O1 Co 91.2(5)
Na O1 Se 108.0(8)
Na O1 O1 67.8(6)
Na O1 O2 100.7(11)
Na O1 O3 133.1(9)
Na O1 Co 88.3(6)
Na O1 Se 136.5(6)
Na O1 O1 161.4(8)
Na O1 O2 102.6(8)
Na O1 O3 121.3(7)
Co O1 Se 118.3(6)
Co O1 O1 108.5(8)
Co O1 O2 161.1(14)
Co O1 O3 97.3(8)
Se O1 O1 41.6(7)
Se O1 O2 44.0(11)
Se O1 O3 29.9(7)
O1 O1 O2 63.8(10)
O1 O1 O3 65.8(8)
O2 O1 O3 63.8(11)
Se O2 O1 35.5(11)
Se O2 O1 35.5(11)
Se O2 O3 33.0(12)
Se O2 O4 105.5(12)
Se O2 O4 127.1(13)
Se O2 O4 127.1(13)
Se O2 O4 105.5(12)
O1 O2 O1 52.5(9)
O1 O2 O3 61.5(10)
O1 O2 O4 109.5(10)
O1 O2 O4 116.5(11)
O1 O2 O4 162.5(11)
O1 O2 O4 70.0(9)
O1 O2 O3 61.5(10)
O1 O2 O4 70.0(9)
O1 O2 O4 162.5(11)
O1 O2 O4 116.5(11)
O1 O2 O4 109.5(10)
O3 O2 O4 122.9(12)
O3 O2 O4 101.8(13)
O3 O2 O4 101.8(13)
O3 O2 O4 122.9(12)
O4 O2 O4 127.1(8)
O4 O2 O4 74.1(7)
O4 O2 O4 99.7(7)
O4 O2 O4 70.0(8)
O4 O2 O4 74.1(7)
O4 O2 O4 127.1(8)
Na O3 Se 143.0(11)
Na O3 O1 146.7(10)
Na O3 O1 146.7(10)
Na O3 O2 105.9(12)
Se O3 O1 27.5(8)
Se O3 O1 27.5(8)
Se O3 O2 37.2(12)
O1 O3 O1 48.4(6)
O1 O3 O2 54.7(10)
O1 O3 O2 54.7(10)
Na O4 Co 109.1(7)
Na O4 F 114.9(6)
Na O4 F 93.2(8)
Na O4 O2 100.2(7)
Na O4 O2 91.4(12)
Co O4 F 44.4(4)
Co O4 F 43.2(5)
Co O4 O2 120.5(8)
Co O4 O2 123.4(9)
F O4 F 87.6(5)
F O4 O2 76.5(7)
F O4 O2 153.1(9)
F O4 O2 162.4(9)
F O4 O2 85.0(8)
O2 O4 O2 105.9(9)

loop_
_geom_bond_atom_site_label_1
_geom_bond_atom_site_label_2
_geom_bond_distance
Na F 2.28(2)
Na O1 2.918(14)
Na O1 2.744(13)
Na O1 2.744(13)
Na O1 2.918(14)
Na O3 2.25(2)
Na O4 2.540(20)
Na O4 2.540(20)
Co F 2.015(8)
Co F 2.015(8)
Co O1 2.356(14)
Co O1 2.356(14)
Co O4 2.102(11)
Co O4 2.102(11)
F Na 2.28(2)
F Co 2.015(8)
F Co 2.015(8)
F O4 2.881(14)
F O4 2.942(18)
F O4 2.942(18)
F O4 2.881(14)
Se O1 1.475(12)
Se O1 1.475(12)
Se O2 1.76(3)
Se O3 1.592(19)
O1 Na 2.918(14)
O1 Na 2.744(13)
O1 Co 2.356(14)
O1 Se 1.475(12)
O1 O1 2.208(17)
O1 O2 2.50(3)
O1 O3 2.691(19)
O2 Se 1.76(3)
O2 O1 2.50(3)
O2 O1 2.50(3)
O2 O3 2.75(3)
O2 O4 2.791(17)
O2 O4 2.74(2)
O2 O4 2.74(2)
O2 O4 2.791(17)
O3 Na 2.25(2)
O3 Se 1.592(19)
O3 O1 2.691(19)
O3 O1 2.691(19)
O3 O2 2.75(3)
O4 Na 2.540(20)
O4 Co 2.102(11)
O4 F 2.881(14)
O4 F 2.942(18)
O4 O2 2.791(17)
O4 O2 2.74(2)
